data_4131747
loop_
_publ_author_name
'Liu, Qi-Sheng'
'Wang, De-Yin'
'Yang, Zhi-Jun'
'Luan, Yu-Xin'
'Yang, Jin-Fei'
'Li, Jiang-Fei'
'Pu, You-Ge'
'Ye, Mengchun'

_publ_section_title
;
 Ni-Al Bimetallic Catalyzed Enantioselective Cycloaddition of Cyclopropyl
 Carboxamide with Alkyne.
;
_journal_issue 50
_journal_name_full 'Journal of the American Chemical Society'
_journal_page_first 18150
_journal_page_last 18153
_journal_paper_doi 10.1021/jacs.7b09947
_journal_volume 139
_journal_year 2017
_chemical_formula_moiety 'C22 H23 N O2'
_chemical_formula_sum 'C22 H23 N O2'
_chemical_formula_weight 333.41
_space_group_crystal_system monoclinic
_space_group_IT_number 15
_space_group_name_Hall '-I 2ya'
_space_group_name_H-M_alt 'I 1 2/a 1'
_atom_sites_solution_hydrogens geom
_atom_sites_solution_primary dual
_audit_creation_date 2017-09-08
_audit_creation_method
;
Olex2 1.2-alpha
(compiled 2017.01.04 svn.r3372 for OlexSys, GUI svn.r5292)
;
_cell_angle_alpha 90
_cell_angle_beta 96.0800(10)
_cell_angle_gamma 90
_cell_formula_units_Z 8
_cell_length_a 9.9392(2)
_cell_length_b 10.7960(2)
_cell_length_c 32.3003(4)
_cell_measurement_reflns_used 34154
_cell_measurement_temperature 80(1)
_cell_measurement_theta_max 74.1210
_cell_measurement_theta_min 4.2920
_cell_volume 3446.44(10)
_computing_cell_refinement 'CrysAlisPro 1.171.39.28b (Rigaku OD, 2015)'
_computing_data_collection 'CrysAlisPro 1.171.39.28b (Rigaku OD, 2015)'
_computing_data_reduction 'CrysAlisPro 1.171.39.28b (Rigaku OD, 2015)'
_computing_molecular_graphics 'Olex2 (Dolomanov et al., 2009)'
_computing_publication_material 'Olex2 (Dolomanov et al., 2009)'
_computing_structure_refinement 'ShelXL (Sheldrick, 2015)'
_computing_structure_solution 'ShelXT (Sheldrick, 2015)'
_diffrn_ambient_environment N~2~
_diffrn_ambient_temperature 80(1)
_diffrn_detector 'CCD plate'
_diffrn_measured_fraction_theta_full 1.000
_diffrn_measured_fraction_theta_max 0.987
_diffrn_measurement_details
;
List of Runs (angles in degrees, time in seconds):

  # Type    Start    End  Width  t~exp~   \w     \q     \k     \f   Frames
--------------------------------------------------------------------------
  1  \w    -89.00  21.00   0.50    0.50    --    0.00 -38.00-120.00  220
  2  \w    -21.00  89.00   0.50    0.50    --    0.00  38.00-150.00  220
  3  \w    -33.00  89.00   0.50    0.50    --    0.00  82.00   0.00  244
  4  \w      6.00 117.00   0.50    3.50    --   95.80 -30.00 -90.00  222
  5  \w      6.00 118.00   0.50    3.50    --   95.80 -45.00 150.00  224
  6  \w      6.00 129.00   0.50    3.50    --   95.80 -82.00-150.00  246
  7  \w      6.00 129.00   0.50    3.50    --   95.80 -82.00-180.00  246
  8  \w      6.00 129.00   0.50    3.50    --   95.80 -82.00 120.00  246
  9  \w     74.00 185.00   0.50    3.50    --   95.80  30.00-150.00  222
 10  \w      6.00 129.00   0.50    3.50    --   95.80 -82.00 -90.00  246
 11  \w     69.00 185.00   0.50    3.50    --   95.80  61.00   0.00  232
 12  \w      6.00 129.00   0.50    3.50    --   95.80 -82.00   0.00  246
 13  \w      6.00 117.00   0.50    3.50    --   95.80 -30.00   0.00  222
 14  \w      6.00 127.00   0.50    3.50    --   95.80 -77.00  60.00  242
 15  \w      6.00 129.00   0.50    3.50    --   95.80 -82.00  90.00  246
 16  \w      6.00 122.00   0.50    3.50    --   95.80 -61.00 -90.00  232
 17  \w      6.00 118.00   0.50    3.50    --   95.80 -45.00  60.00  224
 18  \w    -21.00  89.00   0.50    0.50    --    0.00  38.00 -30.00  220
 19  \w    -89.00  33.00   0.50    0.50    --    0.00 -82.00-180.00  244
 20  \w    -89.00  28.00   0.50    0.50    --    0.00 -19.00 -90.00  234
 21  \w     69.00 185.00   0.50    3.50    --   95.80  61.00  30.00  232
 22  \w     69.00 185.00   0.50    3.50    --   95.80  61.00 -60.00  232
 23  \w     73.00 185.00   0.50    3.50    --   95.80  45.00 150.00  224
 24  \w     63.00 185.00   0.50    3.50    --   95.80  15.00 -60.00  244
 25  \w     64.00 185.00   0.50    3.50    --   95.80  77.00  90.00  242
 26  \w     62.00 185.00   0.50    3.50    --   95.80  82.00-120.00  246
 27  \w     62.00 185.00   0.50    3.50    --   95.80  82.00-180.00  246
 28  \w     62.00 185.00   0.50    3.50    --   95.80  82.00 -60.00  246
 29  \w     62.00 185.00   0.50    3.50    --   95.80  82.00  60.00  246
 30  \w     62.00 185.00   0.50    3.50    --   95.80  82.00-150.00  246
 31  \w     69.00 185.00   0.50    3.50    --   95.80  61.00 150.00  232
 32  \w     63.00 185.00   0.50    3.50    --   95.80  15.00 120.00  244
 33  \w    -89.00  31.00   0.50    0.50    --    0.00 -77.00 -60.00  240
 34  \w    -89.00  25.00   0.50    0.50    --    0.00 -57.00-180.00  228
 35  \w    -25.00  89.00   0.50    0.50    --    0.00  57.00  90.00  228
 36  \w     62.00 185.00   0.50    3.50    --   95.80  82.00 150.00  246
 37  \w     64.00 185.00   0.50    3.50    --   95.80  77.00 -30.00  242
 38  \w     64.00 185.00   0.50    3.50    --   95.80  77.00 -90.00  242
 39  \w     67.00 185.00   0.50    3.50    --   95.80  68.00-145.55  236
 40  \w     64.00 185.00   0.50    3.50    --   95.80  77.00   0.00  242
 41  \w     66.00 185.00   0.50    3.50    --   95.80  72.00  89.01  238
 42  \w     64.00 113.00   0.50    3.50    --   95.80  77.00-120.00   98
 43  \w     69.00 185.00   0.50    3.50    --   95.80  61.00  60.00  232
;
_diffrn_measurement_device 'four-circle diffractometer'
_diffrn_measurement_device_type 'XtaLAB AFC12 (RINC): Kappa single'
_diffrn_measurement_method '\w scans'
_diffrn_orient_matrix_type 'CrysAlisPro convention (1999,Acta A55,543-557)'
_diffrn_orient_matrix_UB_11 -0.0122429000
_diffrn_orient_matrix_UB_12 -0.1315249000
_diffrn_orient_matrix_UB_13 0.0177270000
_diffrn_orient_matrix_UB_21 0.0130318000
_diffrn_orient_matrix_UB_22 0.0532400000
_diffrn_orient_matrix_UB_23 0.0444826000
_diffrn_orient_matrix_UB_31 -0.1548687000
_diffrn_orient_matrix_UB_32 0.0149324000
_diffrn_orient_matrix_UB_33 -0.0027605000
_diffrn_radiation_monochromator graphite
_diffrn_radiation_probe x-ray
_diffrn_radiation_type CuK\a
_diffrn_radiation_wavelength 1.54184
_diffrn_reflns_av_R_equivalents 0.0425
_diffrn_reflns_av_unetI/netI 0.0140
_diffrn_reflns_Laue_measured_fraction_full 1.000
_diffrn_reflns_Laue_measured_fraction_max 0.987
_diffrn_reflns_limit_h_max 11
_diffrn_reflns_limit_h_min -11
_diffrn_reflns_limit_k_max 13
_diffrn_reflns_limit_k_min -13
_diffrn_reflns_limit_l_max 40
_diffrn_reflns_limit_l_min -40
_diffrn_reflns_number 65204
_diffrn_reflns_point_group_measured_fraction_full 1.000
_diffrn_reflns_point_group_measured_fraction_max 0.987
_diffrn_reflns_theta_full 67.684
_diffrn_reflns_theta_max 74.648
_diffrn_reflns_theta_min 4.320
_diffrn_source 'fine-focus sealed X-ray tube'
_diffrn_source_type 'Enhance (Cu) X-ray Source'
_exptl_absorpt_coefficient_mu 0.644
_exptl_absorpt_correction_T_max 1.00000
_exptl_absorpt_correction_T_min 0.67120
_exptl_absorpt_correction_type multi-scan
_exptl_absorpt_process_details
;
CrysAlisPro 1.171.39.28b (Rigaku Oxford Diffraction, 2015)
Empirical absorption correction using spherical harmonics,
 implemented in SCALE3 ABSPACK scaling algorithm.
;
_exptl_crystal_density_diffrn 1.285
_exptl_crystal_description plate
_exptl_crystal_F_000 1424
_refine_diff_density_max 0.214
_refine_diff_density_min -0.168
_refine_diff_density_rms 0.036
_refine_ls_extinction_coef 0.00038(5)
_refine_ls_extinction_expression Fc^*^=kFc[1+0.001xFc^2^\l^3^/sin(2\q)]^-1/4^
_refine_ls_extinction_method 'SHELXL-2017/1 (Sheldrick 2017)'
_refine_ls_goodness_of_fit_ref 1.074
_refine_ls_hydrogen_treatment constr
_refine_ls_matrix_type full
_refine_ls_number_parameters 243
_refine_ls_number_reflns 3505
_refine_ls_number_restraints 0
_refine_ls_restrained_S_all 1.074
_refine_ls_R_factor_all 0.0384
_refine_ls_R_factor_gt 0.0365
_refine_ls_shift/su_max 0.001
_refine_ls_shift/su_mean 0.000
_refine_ls_structure_factor_coef Fsqd
_refine_ls_weighting_details 'w=1/[\s^2^(Fo^2^)+(0.0418P)^2^+2.6542P] where P=(Fo^2^+2Fc^2^)/3'
_refine_ls_weighting_scheme calc
_refine_ls_wR_factor_gt 0.0934
_refine_ls_wR_factor_ref 0.0945
_reflns_Friedel_coverage 0.000
_reflns_number_gt 3292
_reflns_number_total 3505
_reflns_threshold_expression 'I > 2\s(I)'
_cod_data_source_file ja7b09947_si_002.cif
_cod_data_source_block lyx-4-160
_cod_database_code 4131747
_shelx_shelxl_version_number 2017/1
_shelx_space_group_comment
;
The symmetry employed for this shelxl refinement is uniquely defined
by the following loop, which should always be used as a source of
symmetry information in preference to the above space-group names.
They are only intended as comments.
;
_reflns_odcompleteness_completeness 99.88
_reflns_odcompleteness_iscentric 1
_reflns_odcompleteness_theta 66.97
_olex2_refinement_description
;
1. Fixed Uiso
 At 1.2 times of:
  All C(H) groups, All C(H,H) groups
2. Uiso/Uaniso restraints and constraints
Uanis(N1) = Uanis(N2)
Uanis(C20) = Uanis(C23)
Uanis(C21) = Uanis(C24)
Uanis(C19) = Uanis(C25)
Uanis(C22) = Uanis(C26)
3. Others
 Sof(N2)=Sof(C23)=Sof(H23A)=Sof(H23B)=Sof(C24)=Sof(H24A)=Sof(H24B)=Sof(C25)=
 Sof(H25A)=Sof(H25B)=Sof(C26)=Sof(H26A)=Sof(H26B)=1-FVAR(1)
 Sof(N1)=Sof(C19)=Sof(H19A)=Sof(H19B)=Sof(C20)=Sof(H20A)=Sof(H20B)=Sof(C21)=
 Sof(H21A)=Sof(H21B)=Sof(C22)=Sof(H22A)=Sof(H22B)=FVAR(1)
4.a Ternary CH refined with riding coordinates:
 C10(H10)
4.b Secondary CH2 refined with riding coordinates:
 C14(H14A,H14B), C17(H17A,H17B), C19(H19A,H19B), C20(H20A,H20B), C21(H21A,
 H21B), C22(H22A,H22B), C23(H23A,H23B), C24(H24A,H24B), C25(H25A,H25B),
 C26(H26A,H26B)
4.c Aromatic/amide H refined with riding coordinates:
 C2(H2), C3(H3), C5(H5), C8(H8), C9(H9), C12(H12), C13(H13), C15(H15),
 C16(H16), C18(H18)
;
_olex2_submission_special_instructions 'No special instructions were received'
_oxdiff_exptl_absorpt_empirical_details
;
Empirical correction (ABSPACK) includes:
- Absorption correction using spherical harmonics
- Frame scaling
;
_oxdiff_exptl_absorpt_empirical_full_max 1.444
_oxdiff_exptl_absorpt_empirical_full_min 0.792

loop_
_space_group_symop_operation_xyz
'x, y, z'
'-x+1/2, y, -z'
'x+1/2, y+1/2, z+1/2'
'-x+1, y+1/2, -z+1/2'
'-x, -y, -z'
'x-1/2, -y, z'
'-x+1/2, -y+1/2, -z+1/2'
'x, -y+1/2, z+1/2'

loop_
_atom_site_label
_atom_site_type_symbol
_atom_site_fract_x
_atom_site_fract_y
_atom_site_fract_z
_atom_site_U_iso_or_equiv
_atom_site_adp_type
_atom_site_occupancy
_atom_site_site_symmetry_order
_atom_site_calc_flag
_atom_site_refinement_flags_posn
_atom_site_refinement_flags_occupancy
_atom_site_disorder_assembly
_atom_site_disorder_group
O1 O 0.26187(9) 0.96608(8) 0.31102(3) 0.0299(2) Uani 1 1 d . . . .
O2 O 0.51520(9) 0.59118(8) 0.28786(3) 0.0295(2) Uani 1 1 d . . . .
N1 N 0.37170(13) 0.72412(11) 0.31441(4) 0.0223(3) Uani 0.8890(15) 1 d . P A 1
C1 C 0.44967(11) 0.53058(10) 0.39858(3) 0.0203(2) Uani 1 1 d . . . .
C2 C 0.38754(12) 0.52460(11) 0.43540(3) 0.0225(2) Uani 1 1 d . . . .
H2 H 0.320022 0.466283 0.437925 0.027 Uiso 1 1 calc R . . .
C3 C 0.64065(12) 0.17360(11) 0.44842(3) 0.0254(3) Uani 1 1 d . . . .
H3 H 0.721744 0.191592 0.464378 0.030 Uiso 1 1 calc R . . .
C4 C 0.40581(11) 0.44653(10) 0.36321(3) 0.0207(2) Uani 1 1 d . . . .
C5 C 0.58103(11) 0.26167(11) 0.42110(3) 0.0221(2) Uani 1 1 d . . . .
H5 H 0.621064 0.339166 0.419586 0.027 Uiso 1 1 calc R . . .
C6 C 0.41392(12) 0.60742(11) 0.30603(3) 0.0238(2) Uani 1 1 d . . . .
C7 C 0.40479(11) 0.32187(10) 0.36302(3) 0.0212(2) Uani 1 1 d . . . .
C8 C 0.42531(12) 0.60453(11) 0.46822(3) 0.0244(2) Uani 1 1 d . . . .
H8 H 0.383168 0.599139 0.492526 0.029 Uiso 1 1 calc R . . .
C9 C 0.55093(12) 0.61911(10) 0.39583(4) 0.0236(2) Uani 1 1 d . . . .
H9 H 0.593820 0.624507 0.371660 0.028 Uiso 1 1 calc R . . .
C10 C 0.33872(12) 0.49659(11) 0.32150(3) 0.0227(2) Uani 1 1 d . . . .
H10 H 0.244717 0.519541 0.324299 0.027 Uiso 1 1 calc R . . .
C11 C 0.46136(11) 0.23533(10) 0.39579(3) 0.0213(2) Uani 1 1 d . . . .
C12 C 0.52543(12) 0.69239(11) 0.46504(4) 0.0259(3) Uani 1 1 d . . . .
H12 H 0.550189 0.746237 0.487004 0.031 Uiso 1 1 calc R . . .
C13 C 0.40262(12) 0.11826(11) 0.39946(4) 0.0257(3) Uani 1 1 d . . . .
H13 H 0.323711 0.098313 0.382696 0.031 Uiso 1 1 calc R . . .
C14 C 0.33604(12) 0.27285(11) 0.32216(3) 0.0244(2) Uani 1 1 d . . . .
H14A H 0.243261 0.248946 0.324811 0.029 Uiso 1 1 calc R . . .
H14B H 0.384397 0.202268 0.312502 0.029 Uiso 1 1 calc R . . .
C15 C 0.58838(12) 0.69919(11) 0.42872(4) 0.0260(3) Uani 1 1 d . . . .
H15 H 0.655925 0.757614 0.426398 0.031 Uiso 1 1 calc R . . .
C16 C 0.58018(13) 0.05876(12) 0.45214(4) 0.0289(3) Uani 1 1 d . . . .
H16 H 0.619691 0.000457 0.470836 0.035 Uiso 1 1 calc R . . .
C17 C 0.34189(13) 0.38326(11) 0.29288(4) 0.0267(3) Uani 1 1 d . . . .
H17A H 0.264812 0.383352 0.271775 0.032 Uiso 1 1 calc R . . .
H17B H 0.424373 0.381818 0.279299 0.032 Uiso 1 1 calc R . . .
C18 C 0.46051(13) 0.03164(12) 0.42778(4) 0.0301(3) Uani 1 1 d . . . .
H18 H 0.418875 -0.044695 0.430389 0.036 Uiso 1 1 calc R . . .
C19 C 0.35948(14) 0.93058(13) 0.28419(4) 0.0261(3) Uani 0.8890(15) 1 d . P A 1
H19A H 0.412537 1.002285 0.277921 0.031 Uiso 0.8890(15) 1 calc R P A 1
H19B H 0.313821 0.899561 0.258219 0.031 Uiso 0.8890(15) 1 calc R P A 1
C20 C 0.45201(13) 0.83171(12) 0.30415(4) 0.0246(3) Uani 0.8890(15) 1 d . P A 1
H20A H 0.516572 0.807102 0.285187 0.029 Uiso 0.8890(15) 1 calc R P A 1
H20B H 0.501934 0.864011 0.329273 0.029 Uiso 0.8890(15) 1 calc R P A 1
C21 C 0.26512(14) 0.75808(12) 0.34023(4) 0.0253(3) Uani 0.8890(15) 1 d . P A 1
H21A H 0.305298 0.784678 0.367455 0.030 Uiso 0.8890(15) 1 calc R P A 1
H21B H 0.208296 0.686734 0.343931 0.030 Uiso 0.8890(15) 1 calc R P A 1
C22 C 0.18013(15) 0.86206(13) 0.31949(5) 0.0273(3) Uani 0.8890(15) 1 d . P A 1
H22A H 0.132603 0.832169 0.293643 0.033 Uiso 0.8890(15) 1 calc R P A 1
H22B H 0.113127 0.887662 0.337518 0.033 Uiso 0.8890(15) 1 calc R P A 1
N2 N 0.3386(12) 0.7123(11) 0.2996(3) 0.0223(3) Uani 0.1110(15) 1 d . P A 2
C23 C 0.4036(11) 0.8131(10) 0.2784(3) 0.0246(3) Uani 0.1110(15) 1 d . P A 2
H23A H 0.351941 0.829967 0.251778 0.029 Uiso 0.1110(15) 1 calc R P A 2
H23B H 0.493938 0.787920 0.273119 0.029 Uiso 0.1110(15) 1 calc R P A 2
C24 C 0.2077(11) 0.7507(10) 0.3126(3) 0.0253(3) Uani 0.1110(15) 1 d . P A 2
H24A H 0.171464 0.685636 0.328937 0.030 Uiso 0.1110(15) 1 calc R P A 2
H24B H 0.143790 0.766239 0.288357 0.030 Uiso 0.1110(15) 1 calc R P A 2
C25 C 0.4116(12) 0.9274(10) 0.3044(4) 0.0261(3) Uani 0.1110(15) 1 d . P A 2
H25A H 0.455571 0.993343 0.290490 0.031 Uiso 0.1110(15) 1 calc R P A 2
H25B H 0.463430 0.911585 0.331040 0.031 Uiso 0.1110(15) 1 calc R P A 2
C26 C 0.2286(13) 0.8672(11) 0.3384(4) 0.0273(3) Uani 0.1110(15) 1 d . P A 2
H26A H 0.146908 0.887391 0.350911 0.033 Uiso 0.1110(15) 1 calc R P A 2
H26B H 0.301596 0.855409 0.360453 0.033 Uiso 0.1110(15) 1 calc R P A 2

loop_
_atom_site_aniso_label
_atom_site_aniso_U_11
_atom_site_aniso_U_22
_atom_site_aniso_U_33
_atom_site_aniso_U_23
_atom_site_aniso_U_13
_atom_site_aniso_U_12
O1 0.0345(5) 0.0239(4) 0.0330(5) 0.0037(3) 0.0113(4) 0.0009(3)
O2 0.0271(4) 0.0354(5) 0.0276(4) -0.0019(3) 0.0106(3) 0.0031(4)
N1 0.0244(7) 0.0241(6) 0.0195(6) 0.0034(5) 0.0070(5) 0.0016(5)
C1 0.0220(6) 0.0198(5) 0.0192(5) 0.0005(4) 0.0019(4) 0.0032(4)
C2 0.0230(6) 0.0238(6) 0.0208(5) 0.0015(4) 0.0032(4) 0.0008(4)
C3 0.0280(6) 0.0299(6) 0.0181(5) -0.0027(4) 0.0020(4) 0.0036(5)
C4 0.0205(5) 0.0242(5) 0.0181(5) 0.0004(4) 0.0043(4) 0.0012(4)
C5 0.0257(6) 0.0231(5) 0.0180(5) -0.0025(4) 0.0048(4) 0.0004(4)
C6 0.0260(6) 0.0292(6) 0.0166(5) 0.0017(4) 0.0039(4) 0.0039(5)
C7 0.0196(5) 0.0242(6) 0.0202(5) -0.0016(4) 0.0040(4) 0.0008(4)
C8 0.0271(6) 0.0279(6) 0.0186(5) -0.0007(4) 0.0042(4) 0.0033(5)
C9 0.0245(6) 0.0248(6) 0.0221(5) 0.0005(4) 0.0056(4) 0.0012(4)
C10 0.0243(6) 0.0256(6) 0.0183(5) -0.0003(4) 0.0030(4) 0.0032(4)
C11 0.0226(6) 0.0228(5) 0.0191(5) -0.0018(4) 0.0056(4) 0.0025(4)
C12 0.0280(6) 0.0247(6) 0.0244(6) -0.0047(4) -0.0001(4) 0.0026(5)
C13 0.0246(6) 0.0249(6) 0.0277(6) -0.0013(5) 0.0036(4) -0.0010(4)
C14 0.0244(6) 0.0254(6) 0.0230(6) -0.0039(4) 0.0005(4) 0.0024(4)
C15 0.0239(6) 0.0234(6) 0.0308(6) -0.0011(5) 0.0031(5) -0.0017(4)
C16 0.0368(7) 0.0275(6) 0.0230(6) 0.0047(5) 0.0053(5) 0.0060(5)
C17 0.0314(6) 0.0289(6) 0.0195(5) -0.0028(4) 0.0015(4) 0.0038(5)
C18 0.0346(7) 0.0236(6) 0.0328(6) 0.0033(5) 0.0077(5) -0.0007(5)
C19 0.0280(7) 0.0272(7) 0.0238(7) 0.0060(5) 0.0056(6) 0.0000(5)
C20 0.0235(7) 0.0281(7) 0.0224(6) 0.0046(5) 0.0043(5) -0.0022(5)
C21 0.0293(7) 0.0248(6) 0.0235(6) 0.0020(5) 0.0108(5) 0.0021(5)
C22 0.0246(7) 0.0261(6) 0.0322(8) 0.0040(6) 0.0083(6) 0.0008(5)
N2 0.0244(7) 0.0241(6) 0.0195(6) 0.0034(5) 0.0070(5) 0.0016(5)
C23 0.0235(7) 0.0281(7) 0.0224(6) 0.0046(5) 0.0043(5) -0.0022(5)
C24 0.0293(7) 0.0248(6) 0.0235(6) 0.0020(5) 0.0108(5) 0.0021(5)
C25 0.0280(7) 0.0272(7) 0.0238(7) 0.0060(5) 0.0056(6) 0.0000(5)
C26 0.0246(7) 0.0261(6) 0.0322(8) 0.0040(6) 0.0083(6) 0.0008(5)

loop_
_atom_type_symbol
_atom_type_description
_atom_type_scat_dispersion_real
_atom_type_scat_dispersion_imag
_atom_type_scat_source
C C 0.0181 0.0091 'International Tables Vol C Tables 4.2.6.8 and 6.1.1.4'
H H 0.0000 0.0000 'International Tables Vol C Tables 4.2.6.8 and 6.1.1.4'
N N 0.0311 0.0180 'International Tables Vol C Tables 4.2.6.8 and 6.1.1.4'
O O 0.0492 0.0322 'International Tables Vol C Tables 4.2.6.8 and 6.1.1.4'

loop_
_geom_angle_atom_site_label_1
_geom_angle_atom_site_label_2
_geom_angle_atom_site_label_3
_geom_angle
C19 O1 C22 110.10(10)
C26 O1 C25 99.6(6)
C6 N1 C20 120.02(11)
C6 N1 C21 126.96(11)
C21 N1 C20 112.00(11)
C2 C1 C4 120.33(10)
C9 C1 C2 118.13(10)
C9 C1 C4 121.52(10)
C1 C2 H2 119.6
C8 C2 C1 120.86(11)
C8 C2 H2 119.6
C5 C3 H3 119.8
C5 C3 C16 120.49(11)
C16 C3 H3 119.8
C1 C4 C10 121.56(10)
C7 C4 C1 127.95(10)
C7 C4 C10 110.20(10)
C3 C5 H5 119.6
C3 C5 C11 120.80(11)
C11 C5 H5 119.6
O2 C6 N1 120.71(11)
O2 C6 C10 119.96(10)
O2 C6 N2 120.7(5)
N1 C6 C10 119.25(10)
N2 C6 C10 115.0(5)
C4 C7 C11 128.81(10)
C4 C7 C14 110.84(10)
C11 C7 C14 120.34(10)
C2 C8 H8 119.8
C12 C8 C2 120.48(10)
C12 C8 H8 119.8
C1 C9 H9 119.6
C15 C9 C1 120.88(10)
C15 C9 H9 119.6
C4 C10 H10 109.7
C6 C10 C4 112.43(9)
C6 C10 H10 109.7
C6 C10 C17 112.73(9)
C17 C10 C4 102.29(9)
C17 C10 H10 109.7
C5 C11 C7 121.71(10)
C5 C11 C13 117.99(10)
C13 C11 C7 120.01(10)
C8 C12 H12 120.3
C8 C12 C15 119.33(11)
C15 C12 H12 120.3
C11 C13 H13 119.5
C18 C13 C11 121.01(11)
C18 C13 H13 119.5
C7 C14 H14A 111.2
C7 C14 H14B 111.2
C7 C14 C17 102.92(9)
H14A C14 H14B 109.1
C17 C14 H14A 111.2
C17 C14 H14B 111.2
C9 C15 H15 119.8
C12 C15 C9 120.32(11)
C12 C15 H15 119.8
C3 C16 H16 120.2
C18 C16 C3 119.53(11)
C18 C16 H16 120.2
C10 C17 H17A 110.9
C10 C17 H17B 110.9
C14 C17 C10 104.15(9)
C14 C17 H17A 110.9
C14 C17 H17B 110.9
H17A C17 H17B 108.9
C13 C18 H18 119.9
C16 C18 C13 120.14(11)
C16 C18 H18 119.9
O1 C19 H19A 109.5
O1 C19 H19B 109.5
O1 C19 C20 110.79(11)
H19A C19 H19B 108.1
C20 C19 H19A 109.5
C20 C19 H19B 109.5
N1 C20 C19 109.58(11)
N1 C20 H20A 109.8
N1 C20 H20B 109.8
C19 C20 H20A 109.8
C19 C20 H20B 109.8
H20A C20 H20B 108.2
N1 C21 H21A 109.7
N1 C21 H21B 109.7
N1 C21 C22 109.68(11)
H21A C21 H21B 108.2
C22 C21 H21A 109.7
C22 C21 H21B 109.7
O1 C22 C21 111.38(12)
O1 C22 H22A 109.4
O1 C22 H22B 109.4
C21 C22 H22A 109.4
C21 C22 H22B 109.4
H22A C22 H22B 108.0
C6 N2 C23 115.1(9)
C6 N2 C24 132.9(9)
C24 N2 C23 111.8(10)
N2 C23 H23A 109.6
N2 C23 H23B 109.6
N2 C23 C25 110.4(9)
H23A C23 H23B 108.1
C25 C23 H23A 109.6
C25 C23 H23B 109.6
N2 C24 H24A 110.0
N2 C24 H24B 110.0
N2 C24 C26 108.5(10)
H24A C24 H24B 108.4
C26 C24 H24A 110.0
C26 C24 H24B 110.0
O1 C25 H25A 110.2
O1 C25 H25B 110.2
C23 C25 O1 107.4(9)
C23 C25 H25A 110.2
C23 C25 H25B 110.2
H25A C25 H25B 108.5
O1 C26 C24 107.8(9)
O1 C26 H26A 110.2
O1 C26 H26B 110.2
C24 C26 H26A 110.2
C24 C26 H26B 110.2
H26A C26 H26B 108.5

loop_
_geom_bond_atom_site_label_1
_geom_bond_atom_site_label_2
_geom_bond_distance
O1 C19 1.4203(16)
O1 C22 1.4294(16)
O1 C25 1.582(12)
O1 C26 1.446(12)
O2 C6 1.2303(14)
N1 C6 1.3641(17)
N1 C20 1.4670(17)
N1 C21 1.4625(17)
C1 C2 1.3986(15)
C1 C4 1.4876(15)
C1 C9 1.3976(16)
C2 H2 0.9300
C2 C8 1.3874(16)
C3 H3 0.9300
C3 C5 1.3868(16)
C3 C16 1.3885(18)
C4 C7 1.3459(16)
C4 C10 1.5368(15)
C5 H5 0.9300
C5 C11 1.3994(16)
C6 C10 1.5229(16)
C6 N2 1.361(12)
C7 C11 1.4776(15)
C7 C14 1.5156(15)
C8 H8 0.9300
C8 C12 1.3865(17)
C9 H9 0.9300
C9 C15 1.3895(16)
C10 H10 0.9800
C10 C17 1.5359(16)
C11 C13 1.4025(16)
C12 H12 0.9300
C12 C15 1.3887(17)
C13 H13 0.9300
C13 C18 1.3894(17)
C14 H14A 0.9700
C14 H14B 0.9700
C14 C17 1.5266(17)
C15 H15 0.9300
C16 H16 0.9300
C16 C18 1.3862(18)
C17 H17A 0.9700
C17 H17B 0.9700
C18 H18 0.9300
C19 H19A 0.9700
C19 H19B 0.9700
C19 C20 1.5085(19)
C20 H20A 0.9700
C20 H20B 0.9700
C21 H21A 0.9700
C21 H21B 0.9700
C21 C22 1.5174(19)
C22 H22A 0.9700
C22 H22B 0.9700
N2 C23 1.472(15)
N2 C24 1.468(15)
C23 H23A 0.9700
C23 H23B 0.9700
C23 C25 1.491(16)
C24 H24A 0.9700
C24 H24B 0.9700
C24 C26 1.510(17)
C25 H25A 0.9700
C25 H25B 0.9700
C26 H26A 0.9700
C26 H26B 0.9700
